data_7039495
loop_
_publ_author_name
'Kato, Takuji'
'Imoto, Hiroaki'
'Tanaka, Susumu'
'Ishidoshiro, Makoto'
'Naka, Kensuke'

_publ_section_title
;
 Facile synthesis and properties of dithieno[3,2-b:2',3'-d]arsoles.
;
_journal_issue 28
_journal_name_full 'Dalton transactions (Cambridge, England : 2003)'
_journal_page_first 11338
_journal_page_last 11345
_journal_paper_doi 10.1039/c6dt02034h
_journal_volume 45
_journal_year 2016
_chemical_formula_moiety 'C14 H7 As Br2 S2'
_chemical_formula_sum 'C14 H7 As Br2 S2'
_chemical_formula_weight 474.06
_space_group_crystal_system triclinic
_space_group_IT_number 2
_space_group_name_Hall '-P 1'
_space_group_name_H-M_alt 'P -1'
_symmetry_space_group_name_Hall '-P 1'
_symmetry_space_group_name_H-M 'P -1'
_atom_sites_solution_hydrogens geom
_atom_sites_solution_primary direct
_atom_sites_solution_secondary difmap
_audit_update_record
;
2016-05-17 deposited with the CCDC.
2016-06-10 downloaded from the CCDC.
;
_cell_angle_alpha 111.620(9)
_cell_angle_beta 92.719(8)
_cell_angle_gamma 90.884(7)
_cell_formula_units_Z 4
_cell_length_a 5.339(4)
_cell_length_b 15.757(11)
_cell_length_c 18.921(13)
_cell_measurement_reflns_used 3138
_cell_measurement_temperature 273
_cell_measurement_theta_max 27.49
_cell_measurement_theta_min 3.12
_cell_volume 1477.2(18)
_computing_cell_refinement DTREK
_computing_data_collection DTREK
_computing_data_reduction DTREK
_computing_molecular_graphics 'CrystalStructure 4.1'
_computing_publication_material 'CrystalStructure 4.1 (Rigaku, 2014)'
_computing_structure_refinement 'SHELXL2013 (Sheldrick, 2008)'
_computing_structure_solution 'SIR2011 (Burla, et al., 2012)'
_diffrn_ambient_temperature 273
_diffrn_detector_area_resol_mean 13.653
_diffrn_measured_fraction_theta_full 0.997
_diffrn_measured_fraction_theta_max 0.993
_diffrn_measurement_device_type 'Rigaku XtaLAB mini'
_diffrn_measurement_method \w
_diffrn_radiation_type 'Mo K\a'
_diffrn_radiation_wavelength 0.71075
_diffrn_reflns_av_R_equivalents 0.0414
_diffrn_reflns_Laue_measured_fraction_full 0.997
_diffrn_reflns_Laue_measured_fraction_max 0.993
_diffrn_reflns_limit_h_max 6
_diffrn_reflns_limit_h_min -6
_diffrn_reflns_limit_k_max 20
_diffrn_reflns_limit_k_min -20
_diffrn_reflns_limit_l_max 24
_diffrn_reflns_limit_l_min -24
_diffrn_reflns_number 15714
_diffrn_reflns_point_group_measured_fraction_full 0.997
_diffrn_reflns_point_group_measured_fraction_max 0.993
_diffrn_reflns_theta_full 25.242
_diffrn_reflns_theta_max 27.537
_diffrn_reflns_theta_min 3.115
_diffrn_standards_number 0
_exptl_absorpt_coefficient_mu 7.991
_exptl_absorpt_correction_T_max 0.202
_exptl_absorpt_correction_T_min 0.127
_exptl_absorpt_correction_type multi-scan
_exptl_absorpt_process_details 'REQAB (Rigaku, 1998)'
_exptl_crystal_colour colorless
_exptl_crystal_density_diffrn 2.131
_exptl_crystal_density_method 'not measured'
_exptl_crystal_description block
_exptl_crystal_F_000 904.00
_exptl_crystal_size_max 0.200
_exptl_crystal_size_mid 0.200
_exptl_crystal_size_min 0.200
_refine_diff_density_max 0.71
_refine_diff_density_min -0.71
_refine_ls_extinction_method none
_refine_ls_goodness_of_fit_ref 1.057
_refine_ls_hydrogen_treatment constr
_refine_ls_number_parameters 343
_refine_ls_number_reflns 6743
_refine_ls_number_restraints 0
_refine_ls_R_factor_all 0.0766
_refine_ls_R_factor_gt 0.0440
_refine_ls_shift/su_max 0.001
_refine_ls_structure_factor_coef Fsqd
_refine_ls_weighting_details 'w = 1/[\s^2^(Fo^2^)+(0.0419P)^2^+0.8452P] where P=(Fo^2^+2Fc^2^)/3'
_refine_ls_weighting_scheme calc
_refine_ls_wR_factor_gt 0.0931
_refine_ls_wR_factor_ref 0.1129
_reflns_number_gt 4449
_reflns_number_total 6743
_reflns_threshold_expression F^2^>2.0\s(F^2^)
_cod_data_source_file c6dt02034h2.cif
_cod_data_source_block 4
_cod_depositor_comments 'Adding full bibliography for 7039494--7039496.cif.'
_cod_database_code 7039495
_shelxl_res_file
;

    shelxl.res created by SHELXL-2014/7

TITL DTA-2merge
CELL  0.71075 5.33920 15.75700 18.92050 111.61970 92.71870 90.88380
ZERR  4 0.00351 0.01117 0.01324 0.00860 0.00830 0.00670
LATT 1
SFAC C H AS BR S
UNIT 56 28 4 8 8
L.S. 5
FMAP 2
PLAN -25
WPDB -2
HTAB
BOND $H
CONF
LIST 4
TEMP 0.0
ACTA
SIZE 0.200 0.200 0.200
WGHT    0.041900    0.845200
FVAR       0.86019
BR1   4    0.766756    0.438001    0.042403    11.00000    0.06199    0.07541 =
         0.05079    0.02410    0.02104    0.00401
BR2   4   -0.160600    0.343088    0.446871    11.00000    0.07839    0.07058 =
         0.05138    0.03375    0.01742   -0.00065
BR3   4   -0.157508    1.064816    0.428809    11.00000    0.06284    0.09308 =
         0.05458    0.03893    0.02055    0.00177
BR4   4    1.045787    1.203494    0.107256    11.00000    0.05542    0.06394 =
         0.05563    0.02888    0.01552   -0.00632
AS1   3   -0.000470    0.588004    0.273743    11.00000    0.04271    0.04731 =
         0.04242    0.01993    0.00299    0.00470
AS2   3    0.229870    0.941058    0.115227    11.00000    0.04468    0.04137 =
         0.03555    0.01275   -0.00077   -0.00262
S1    5    0.546619    0.381224    0.168022    11.00000    0.05263    0.04504 =
         0.05133    0.01943    0.01432    0.00535
S2    5    0.200422    0.346922    0.323148    11.00000    0.05846    0.04410 =
         0.04670    0.02164    0.01355    0.00324
S3    5    0.246219    1.134134    0.350394    11.00000    0.05671    0.04828 =
         0.03238    0.01568    0.00760   -0.00199
S4    5    0.699778    1.188470    0.229223    11.00000    0.05032    0.04266 =
         0.03752    0.01470    0.00702   -0.00655
C1    1    0.258888    0.519889    0.209351    11.00000    0.04571    0.04178 =
         0.02867    0.01464    0.00114   -0.00195
C2    1    0.325703    0.445249    0.226241    11.00000    0.04061    0.03826 =
         0.04029    0.01301    0.00689   -0.00154
C3    1    0.195708    0.433276    0.287670    11.00000    0.04748    0.03420 =
         0.04588    0.01837    0.00458   -0.00337
C4    1    0.025766    0.498601    0.322060    11.00000    0.04683    0.04156 =
         0.04064    0.01758    0.00111   -0.00288
C5    1    0.389218    0.525420    0.147447    11.00000    0.04623    0.04679 =
         0.03674    0.01875    0.00073   -0.00299
AFIX  43
H5    2    0.368474    0.571019    0.127681    11.00000   -1.20000
AFIX   0
C6    1    0.546726    0.456218    0.120992    11.00000    0.04516    0.05447 =
         0.03673    0.01640    0.00643   -0.00669
C7    1   -0.031482    0.398278    0.383304    11.00000    0.04770    0.04713 =
         0.03825    0.01802    0.00648   -0.00505
C8    1   -0.106490    0.477318    0.377343    11.00000    0.04457    0.05340 =
         0.03845    0.01350    0.00708    0.00221
AFIX  43
H8    2   -0.229544    0.513295    0.405934    11.00000   -1.20000
AFIX   0
C9    1    0.222775    0.686683    0.342563    11.00000    0.04633    0.04572 =
         0.03048    0.01690    0.00889    0.00521
C10   1    0.424069    0.672406    0.385948    11.00000    0.05627    0.05915 =
         0.05360    0.02567    0.00489    0.01126
AFIX  43
H10   2    0.449444    0.614134    0.385918    11.00000   -1.20000
AFIX   0
C11   1    0.587367    0.744143    0.429258    11.00000    0.05687    0.07331 =
         0.04523    0.01709   -0.00368    0.00377
AFIX  43
H11   2    0.719431    0.734355    0.458891    11.00000   -1.20000
AFIX   0
C12   1    0.551666    0.830281    0.427887    11.00000    0.06701    0.05993 =
         0.04953    0.00897    0.00214   -0.01299
AFIX  43
H12   2    0.661608    0.878451    0.456253    11.00000   -1.20000
AFIX   0
C13   1    0.357134    0.844996    0.385397    11.00000    0.07809    0.04892 =
         0.04808    0.01995    0.00781    0.00020
AFIX  43
H13   2    0.336209    0.902928    0.384164    11.00000   -1.20000
AFIX   0
C14   1    0.190064    0.774273    0.343968    11.00000    0.05943    0.04825 =
         0.04272    0.01649    0.00286    0.00149
AFIX  43
H14   2    0.053850    0.785689    0.316670    11.00000   -1.20000
AFIX   0
C15   1    0.161921    1.000559    0.222537    11.00000    0.03728    0.04216 =
         0.03626    0.01299   -0.00068    0.00221
C16   1    0.311448    1.077891    0.256361    11.00000    0.03819    0.03943 =
         0.03319    0.01748    0.00088    0.00284
C17   1    0.488382    1.098862    0.209973    11.00000    0.04006    0.03505 =
         0.03317    0.02019    0.00330   -0.00021
C18   1    0.493553    1.036996    0.136848    11.00000    0.03921    0.03922 =
         0.03299    0.01500    0.00076    0.00337
C19   1   -0.010553    0.985935    0.271878    11.00000    0.04174    0.04653 =
         0.04978    0.02128    0.00851    0.00233
AFIX  43
H19   2   -0.127252    0.937331    0.257785    11.00000   -1.20000
AFIX   0
C20   1    0.016781    1.052077    0.342339    11.00000    0.04388    0.05295 =
         0.03953    0.02390    0.00942    0.00404
C21   1    0.795472    1.143003    0.137414    11.00000    0.04896    0.04749 =
         0.03961    0.02040    0.01316   -0.00002
C22   1    0.668570    1.062976    0.094065    11.00000    0.04776    0.04503 =
         0.03190    0.01793    0.00795    0.00722
AFIX  43
H22   2    0.694297    1.030018    0.043075    11.00000   -1.20000
AFIX   0
C23   1    0.451910    0.845686    0.122821    11.00000    0.03693    0.03328 =
         0.04537    0.00986    0.00596   -0.00416
C24   1    0.606882    0.808178    0.064911    11.00000    0.07500    0.05330 =
         0.06224    0.02885    0.02872    0.01801
AFIX  43
H24   2    0.601541    0.827243    0.023846    11.00000   -1.20000
AFIX   0
C25   1    0.772388    0.741904    0.066587    11.00000    0.08146    0.06331 =
         0.10689    0.03981    0.05486    0.02822
AFIX  43
H25   2    0.879343    0.717060    0.027288    11.00000   -1.20000
AFIX   0
C26   1    0.776295    0.713517    0.126852    11.00000    0.05583    0.04847 =
         0.10315    0.03296    0.01565    0.01318
AFIX  43
H26   2    0.887280    0.669262    0.128451    11.00000   -1.20000
AFIX   0
C27   1    0.618886    0.749471    0.184757    11.00000    0.05962    0.06080 =
         0.06605    0.03402   -0.00721    0.00117
AFIX  43
H27   2    0.621449    0.729461    0.225285    11.00000   -1.20000
AFIX   0
C28   1    0.455959    0.815866    0.182390    11.00000    0.05544    0.04337 =
         0.04748    0.01938    0.00848    0.00403
AFIX  43
H28   2    0.348261    0.840490    0.221519    11.00000   -1.20000
AFIX   0
HKLF 4
 
REM  DTA-2merge
REM R1 =  0.0440 for    4449 Fo > 4sig(Fo)  and  0.0766 for all    6743 data
REM    343 parameters refined using      0 restraints
 
END  
     
WGHT      0.0416      0.8551 

REM Instructions for potential hydrogen bonds
EQIV $1 -x+2, -y+2, -z
HTAB C24 Br4_$1

REM Highest difference peak  0.707,  deepest hole -0.708,  1-sigma level  0.116
Q1    1   0.4342  1.0827  0.3405  11.00000  0.05    0.59
Q2    1  -0.0932  0.7787  0.3481  11.00000  0.05    0.56
Q3    1  -0.2790  0.3841  0.4699  11.00000  0.05    0.55
Q4    1   0.5518  0.7022  0.0401  11.00000  0.05    0.55
Q5    1  -0.1702  0.8539  0.2672  11.00000  0.05    0.54
Q6    1   0.0407  0.4262  0.2768  11.00000  0.05    0.52
Q7    1   0.1954  0.5479  0.4094  11.00000  0.05    0.51
Q8    1  -0.1546  0.9684  0.2881  11.00000  0.05    0.49
Q9    1   1.1189  1.1559  0.0797  11.00000  0.05    0.47
Q10   1   0.5019  0.8802  0.0491  11.00000  0.05    0.46
Q11   1   0.3739  1.0121  0.4011  11.00000  0.05    0.46
Q12   1  -0.0072  0.9835  0.4345  11.00000  0.05    0.46
Q13   1   0.9467  1.2178  0.1011  11.00000  0.05    0.46
Q14   1   0.0811  0.8648  0.1711  11.00000  0.05    0.44
Q15   1  -0.2337  0.6203  0.2757  11.00000  0.05    0.44
Q16   1   1.2953  1.2026  0.1138  11.00000  0.05    0.44
Q17   1   0.1732  0.3212  0.2805  11.00000  0.05    0.44
Q18   1   0.1483  1.0228  0.1708  11.00000  0.05    0.43
Q19   1   0.5002  0.9402  0.1222  11.00000  0.05    0.43
Q20   1   0.2650  0.5851  0.2874  11.00000  0.05    0.43
Q21   1   0.6040  0.5356  0.0467  11.00000  0.05    0.42
Q22   1   0.8198  0.5514  0.0740  11.00000  0.05    0.42
Q23   1  -0.2930  0.9272  0.2180  11.00000  0.05    0.42
Q24   1   0.3824  1.2835  0.4126  11.00000  0.05    0.41
Q25   1  -0.0348  0.3826  0.4390  11.00000  0.05    0.41
;

loop_
_symmetry_equiv_pos_site_id
_space_group_symop_operation_xyz
1 +X,+Y,+Z
2 -X,-Y,-Z

loop_
_atom_site_label
_atom_site_type_symbol
_atom_site_fract_x
_atom_site_fract_y
_atom_site_fract_z
_atom_site_U_iso_or_equiv
_atom_site_adp_type
_atom_site_occupancy
_atom_site_site_symmetry_multiplicity
_atom_site_calc_flag
_atom_site_refinement_flags
Br1 Br 0.76676(12) 0.43800(5) 0.04240(3) 0.06188(19) Uani 1 2 d .
Br2 Br -0.16060(13) 0.34309(5) 0.44687(4) 0.06316(19) Uani 1 2 d .
Br3 Br -0.15751(12) 1.06482(5) 0.42881(4) 0.0663(2) Uani 1 2 d .
Br4 Br 1.04579(11) 1.20349(4) 0.10726(4) 0.05607(17) Uani 1 2 d .
As1 As -0.00047(10) 0.58800(4) 0.27374(3) 0.04314(15) Uani 1 2 d .
As2 As 0.22987(10) 0.94106(4) 0.11523(3) 0.04110(15) Uani 1 2 d .
S1 S 0.5466(3) 0.38122(9) 0.16802(8) 0.0488(3) Uani 1 2 d .
S2 S 0.2004(3) 0.34692(9) 0.32315(8) 0.0480(3) Uani 1 2 d .
S3 S 0.2462(3) 1.13413(9) 0.35039(7) 0.0454(3) Uani 1 2 d .
S4 S 0.6998(3) 1.18847(9) 0.22922(7) 0.0435(3) Uani 1 2 d .
C1 C 0.2589(9) 0.5199(3) 0.2094(3) 0.0383(11) Uani 1 2 d .
C2 C 0.3257(9) 0.4452(3) 0.2262(3) 0.0400(12) Uani 1 2 d .
C3 C 0.1957(10) 0.4333(3) 0.2877(3) 0.0415(12) Uani 1 2 d .
C4 C 0.0258(10) 0.4986(3) 0.3221(3) 0.0424(12) Uani 1 2 d .
C5 C 0.3892(10) 0.5254(4) 0.1475(3) 0.0424(12) Uani 1 2 d .
C6 C 0.5467(10) 0.4562(4) 0.1210(3) 0.0455(13) Uani 1 2 d .
C7 C -0.0315(10) 0.3983(4) 0.3833(3) 0.0437(12) Uani 1 2 d .
C8 C -0.1065(10) 0.4773(4) 0.3773(3) 0.0463(13) Uani 1 2 d .
C9 C 0.2228(10) 0.6867(3) 0.3426(3) 0.0398(12) Uani 1 2 d .
C10 C 0.4241(11) 0.6724(4) 0.3860(3) 0.0548(15) Uani 1 2 d .
C11 C 0.5874(12) 0.7441(4) 0.4293(3) 0.0601(16) Uani 1 2 d .
C12 C 0.5517(12) 0.8303(4) 0.4279(3) 0.0622(17) Uani 1 2 d .
C13 C 0.3571(13) 0.8450(4) 0.3854(3) 0.0577(16) Uani 1 2 d .
C14 C 0.1901(11) 0.7743(4) 0.3440(3) 0.0502(14) Uani 1 2 d .
C15 C 0.1619(9) 1.0006(3) 0.2225(3) 0.0391(11) Uani 1 2 d .
C16 C 0.3115(9) 1.0779(3) 0.2564(3) 0.0358(11) Uani 1 2 d .
C17 C 0.4884(9) 1.0989(3) 0.2100(3) 0.0339(11) Uani 1 2 d .
C18 C 0.4935(9) 1.0370(3) 0.1369(3) 0.0367(11) Uani 1 2 d .
C19 C -0.0106(10) 0.9859(4) 0.2719(3) 0.0448(13) Uani 1 2 d .
C20 C 0.0168(10) 1.0521(4) 0.3423(3) 0.0432(12) Uani 1 2 d .
C21 C 0.7955(10) 1.1430(4) 0.1374(3) 0.0438(13) Uani 1 2 d .
C22 C 0.6686(9) 1.0630(3) 0.0941(3) 0.0403(12) Uani 1 2 d .
C23 C 0.4519(9) 0.8457(3) 0.1228(3) 0.0398(12) Uani 1 2 d .
C24 C 0.6069(12) 0.8082(4) 0.0649(4) 0.0604(17) Uani 1 2 d .
C25 C 0.7724(13) 0.7419(5) 0.0666(5) 0.080(2) Uani 1 2 d .
C26 C 0.7763(12) 0.7135(4) 0.1268(4) 0.0672(19) Uani 1 2 d .
C27 C 0.6189(11) 0.7495(4) 0.1848(4) 0.0595(16) Uani 1 2 d .
C28 C 0.4560(11) 0.8159(4) 0.1824(3) 0.0478(13) Uani 1 2 d .
H5 H 0.36847 0.57102 0.12768 0.0509 Uiso 1 2 calc R
H8 H -0.22954 0.5133 0.40593 0.0556 Uiso 1 2 calc R
H10 H 0.44944 0.61413 0.38592 0.0658 Uiso 1 2 calc R
H11 H 0.71943 0.73436 0.45889 0.0721 Uiso 1 2 calc R
H12 H 0.66161 0.87845 0.45625 0.0747 Uiso 1 2 calc R
H13 H 0.33621 0.90293 0.38416 0.0692 Uiso 1 2 calc R
H14 H 0.05385 0.78569 0.31667 0.0603 Uiso 1 2 calc R
H19 H -0.12725 0.93733 0.25779 0.0538 Uiso 1 2 calc R
H22 H 0.6943 1.03002 0.04308 0.0483 Uiso 1 2 calc R
H24 H 0.60154 0.82724 0.02385 0.0724 Uiso 1 2 calc R
H25 H 0.87934 0.71706 0.02729 0.0954 Uiso 1 2 calc R
H26 H 0.88728 0.66926 0.12845 0.0807 Uiso 1 2 calc R
H27 H 0.62145 0.72946 0.22529 0.0714 Uiso 1 2 calc R
H28 H 0.34826 0.84049 0.22152 0.0574 Uiso 1 2 calc R

loop_
_atom_site_aniso_label
_atom_site_aniso_U_11
_atom_site_aniso_U_22
_atom_site_aniso_U_33
_atom_site_aniso_U_12
_atom_site_aniso_U_13
_atom_site_aniso_U_23
Br1 0.0620(4) 0.0754(4) 0.0508(4) 0.0040(3) 0.0210(3) 0.0241(3)
Br2 0.0784(5) 0.0706(4) 0.0514(4) -0.0006(3) 0.0174(3) 0.0338(3)
Br3 0.0628(4) 0.0931(5) 0.0546(4) 0.0018(4) 0.0205(3) 0.0389(4)
Br4 0.0554(4) 0.0639(4) 0.0556(4) -0.0063(3) 0.0155(3) 0.0289(3)
As1 0.0427(3) 0.0473(3) 0.0424(3) 0.0047(3) 0.0030(3) 0.0199(3)
As2 0.0447(3) 0.0414(3) 0.0355(3) -0.0026(2) -0.0008(2) 0.0127(2)
S1 0.0526(8) 0.0450(8) 0.0513(8) 0.0053(6) 0.0143(7) 0.0194(7)
S2 0.0585(9) 0.0441(8) 0.0467(8) 0.0032(7) 0.0136(7) 0.0216(6)
S3 0.0567(8) 0.0483(8) 0.0324(7) -0.0020(6) 0.0076(6) 0.0157(6)
S4 0.0503(8) 0.0427(7) 0.0375(7) -0.0066(6) 0.0070(6) 0.0147(6)
C1 0.046(3) 0.042(3) 0.029(3) -0.002(2) 0.001(2) 0.015(2)
C2 0.041(3) 0.038(3) 0.040(3) -0.002(2) 0.007(2) 0.013(2)
C3 0.047(3) 0.034(3) 0.046(3) -0.003(2) 0.005(3) 0.018(2)
C4 0.047(3) 0.042(3) 0.041(3) -0.003(2) 0.001(3) 0.018(2)
C5 0.046(3) 0.047(3) 0.037(3) -0.003(3) 0.001(2) 0.019(2)
C6 0.045(3) 0.054(3) 0.037(3) -0.007(3) 0.006(2) 0.016(3)
C7 0.048(3) 0.047(3) 0.038(3) -0.005(3) 0.006(2) 0.018(2)
C8 0.045(3) 0.053(3) 0.038(3) 0.002(3) 0.007(3) 0.014(3)
C9 0.046(3) 0.046(3) 0.030(3) 0.005(2) 0.009(2) 0.017(2)
C10 0.056(4) 0.059(4) 0.054(4) 0.011(3) 0.005(3) 0.026(3)
C11 0.057(4) 0.073(4) 0.045(4) 0.004(3) -0.004(3) 0.017(3)
C12 0.067(4) 0.060(4) 0.050(4) -0.013(3) 0.002(3) 0.009(3)
C13 0.078(4) 0.049(3) 0.048(4) 0.000(3) 0.008(3) 0.020(3)
C14 0.059(4) 0.048(3) 0.043(3) 0.001(3) 0.003(3) 0.016(3)
C15 0.037(3) 0.042(3) 0.036(3) 0.002(2) -0.001(2) 0.013(2)
C16 0.038(3) 0.039(3) 0.033(3) 0.003(2) 0.001(2) 0.017(2)
C17 0.040(3) 0.035(3) 0.033(3) -0.000(2) 0.003(2) 0.020(2)
C18 0.039(3) 0.039(3) 0.033(3) 0.003(2) 0.001(2) 0.015(2)
C19 0.042(3) 0.047(3) 0.050(3) 0.002(2) 0.009(3) 0.021(3)
C20 0.044(3) 0.053(3) 0.040(3) 0.004(2) 0.009(2) 0.024(3)
C21 0.049(3) 0.047(3) 0.040(3) -0.000(2) 0.013(3) 0.020(2)
C22 0.048(3) 0.045(3) 0.032(3) 0.007(2) 0.008(2) 0.018(2)
C23 0.037(3) 0.033(3) 0.045(3) -0.004(2) 0.006(2) 0.010(2)
C24 0.075(4) 0.053(4) 0.062(4) 0.018(3) 0.029(3) 0.029(3)
C25 0.081(5) 0.063(4) 0.107(6) 0.028(4) 0.055(5) 0.040(4)
C26 0.056(4) 0.048(4) 0.103(6) 0.013(3) 0.016(4) 0.033(4)
C27 0.060(4) 0.061(4) 0.066(4) 0.001(3) -0.007(3) 0.034(3)
C28 0.055(3) 0.043(3) 0.047(3) 0.004(3) 0.008(3) 0.019(3)

loop_
_atom_type_symbol
_atom_type_description
_atom_type_scat_dispersion_real
_atom_type_scat_dispersion_imag
_atom_type_scat_source
C C 0.0033 0.0016
;
International Tables for Crystallography
(Vol. C, Tables 4.2.6.8 and 6.1.1.4)
;
H H 0.0000 0.0000
;
International Tables for Crystallography
(Vol. C, Table 6.1.1.4)
;
As As 0.0499 2.0058
;
International Tables for Crystallography
(Vol. C, Tables 4.2.6.8 and 6.1.1.4)
;
Br Br -0.2901 2.4595
;
International Tables for Crystallography
(Vol. C, Tables 4.2.6.8 and 6.1.1.4)
;
S S 0.1246 0.1234
;
International Tables for Crystallography
(Vol. C, Tables 4.2.6.8 and 6.1.1.4)
;

loop_
_geom_angle_atom_site_label_1
_geom_angle_atom_site_label_2
_geom_angle_atom_site_label_3
_geom_angle
_geom_angle_publ_flag
C1 As1 C4 85.4(2) yes
C1 As1 C9 96.3(2) yes
C4 As1 C9 100.9(2) yes
C15 As2 C18 85.1(2) yes
C15 As2 C23 99.1(2) yes
C18 As2 C23 96.3(2) yes
C2 S1 C6 89.3(3) yes
C3 S2 C7 90.3(3) yes
C16 S3 C20 90.3(2) yes
C17 S4 C21 90.3(2) yes
As1 C1 C2 111.8(4) yes
As1 C1 C5 136.3(4) yes
C2 C1 C5 111.8(4) yes
S1 C2 C1 113.0(4) yes
S1 C2 C3 131.7(4) yes
C1 C2 C3 115.3(4) yes
S2 C3 C2 131.4(4) yes
S2 C3 C4 112.4(5) yes
C2 C3 C4 116.0(5) yes
As1 C4 C3 111.4(4) yes
As1 C4 C8 136.1(4) yes
C3 C4 C8 112.0(5) yes
C1 C5 C6 111.4(6) yes
Br1 C6 S1 118.9(3) yes
Br1 C6 C5 126.5(5) yes
S1 C6 C5 114.5(5) yes
Br2 C7 S2 120.2(3) yes
Br2 C7 C8 126.3(4) yes
S2 C7 C8 113.5(5) yes
C4 C8 C7 111.9(5) yes
As1 C9 C10 123.4(4) yes
As1 C9 C14 118.2(4) yes
C10 C9 C14 118.1(5) yes
C9 C10 C11 120.8(6) yes
C10 C11 C12 119.3(6) yes
C11 C12 C13 120.4(6) yes
C12 C13 C14 120.3(6) yes
C9 C14 C13 120.9(6) yes
As2 C15 C16 110.8(4) yes
As2 C15 C19 135.7(3) yes
C16 C15 C19 113.4(4) yes
S3 C16 C15 111.6(4) yes
S3 C16 C17 131.3(3) yes
C15 C16 C17 117.1(4) yes
S4 C17 C16 131.6(3) yes
S4 C17 C18 112.8(4) yes
C16 C17 C18 115.6(4) yes
As2 C18 C17 111.2(4) yes
As2 C18 C22 136.0(3) yes
C17 C18 C22 112.5(4) yes
C15 C19 C20 111.1(5) yes
Br3 C20 S3 117.6(2) yes
Br3 C20 C19 128.9(4) yes
S3 C20 C19 113.5(4) yes
Br4 C21 S4 119.6(3) yes
Br4 C21 C22 127.4(4) yes
S4 C21 C22 113.0(4) yes
C18 C22 C21 111.3(4) yes
As2 C23 C24 117.1(5) yes
As2 C23 C28 123.4(4) yes
C24 C23 C28 119.5(5) yes
C23 C24 C25 120.7(7) yes
C24 C25 C26 119.1(7) yes
C25 C26 C27 120.8(7) yes
C26 C27 C28 119.3(7) yes
C23 C28 C27 120.5(5) yes
C1 C5 H5 124.324 no
C6 C5 H5 124.318 no
C4 C8 H8 124.063 no
C7 C8 H8 124.067 no
C9 C10 H10 119.598 no
C11 C10 H10 119.602 no
C10 C11 H11 120.337 no
C12 C11 H11 120.318 no
C11 C12 H12 119.782 no
C13 C12 H12 119.773 no
C12 C13 H13 119.845 no
C14 C13 H13 119.840 no
C9 C14 H14 119.553 no
C13 C14 H14 119.543 no
C15 C19 H19 124.442 no
C20 C19 H19 124.437 no
C18 C22 H22 124.340 no
C21 C22 H22 124.338 no
C23 C24 H24 119.651 no
C25 C24 H24 119.653 no
C24 C25 H25 120.424 no
C26 C25 H25 120.440 no
C25 C26 H26 119.603 no
C27 C26 H26 119.592 no
C26 C27 H27 120.349 no
C28 C27 H27 120.345 no
C23 C28 H28 119.738 no
C27 C28 H28 119.727 no

loop_
_geom_bond_atom_site_label_1
_geom_bond_atom_site_label_2
_geom_bond_distance
_geom_bond_publ_flag
Br1 C6 1.880(6) yes
Br2 C7 1.873(6) yes
Br3 C20 1.868(6) yes
Br4 C21 1.858(6) yes
As1 C1 1.948(5) yes
As1 C4 1.945(6) yes
As1 C9 1.959(5) yes
As2 C15 1.952(5) yes
As2 C18 1.964(5) yes
As2 C23 1.970(5) yes
S1 C2 1.722(5) yes
S1 C6 1.721(7) yes
S2 C3 1.725(6) yes
S2 C7 1.723(5) yes
S3 C16 1.726(5) yes
S3 C20 1.727(6) yes
S4 C17 1.713(5) yes
S4 C21 1.723(5) yes
C1 C2 1.375(8) yes
C1 C5 1.419(8) yes
C2 C3 1.450(8) yes
C3 C4 1.377(7) yes
C4 C8 1.423(9) yes
C5 C6 1.346(7) yes
C7 C8 1.356(9) yes
C9 C10 1.393(8) yes
C9 C14 1.384(8) yes
C10 C11 1.389(8) yes
C11 C12 1.383(10) yes
C12 C13 1.358(10) yes
C13 C14 1.383(8) yes
C15 C16 1.371(6) yes
C15 C19 1.416(8) yes
C16 C17 1.433(8) yes
C17 C18 1.370(6) yes
C18 C22 1.414(8) yes
C19 C20 1.356(7) yes
C21 C22 1.371(7) yes
C23 C24 1.363(8) yes
C23 C28 1.371(9) yes
C24 C25 1.387(10) yes
C25 C26 1.369(13) yes
C26 C27 1.368(9) yes
C27 C28 1.383(9) yes
C5 H5 0.930 no
C8 H8 0.930 no
C10 H10 0.930 no
C11 H11 0.930 no
C12 H12 0.930 no
C13 H13 0.930 no
C14 H14 0.930 no
C19 H19 0.930 no
C22 H22 0.930 no
C24 H24 0.930 no
C25 H25 0.930 no
C26 H26 0.930 no
C27 H27 0.930 no
C28 H28 0.930 no

loop_
_geom_contact_atom_site_label_1
_geom_contact_atom_site_label_2
_geom_contact_distance
_geom_contact_publ_flag
_geom_contact_site_symmetry_2
C1 C10 3.385(7) no .
C4 C10 3.259(8) no .
C9 C12 2.780(8) no .
C10 C13 2.752(10) no .
C11 C14 2.757(9) no .
C15 C28 3.184(8) no .
C18 C24 3.427(8) no .
C23 C26 2.749(9) no .
C24 C27 2.745(11) no .
C25 C28 2.747(9) no .
Br3 C12 3.444(6) no 2_576
Br3 C13 3.498(6) no 2_576
S2 S3 3.585(3) no 1_545
S2 S4 3.551(2) no 1_445
S3 S2 3.585(3) no 1_565
S4 S2 3.551(2) no 1_665
C5 C27 3.523(9) no .
C12 Br3 3.444(6) no 2_576
C13 Br3 3.498(6) no 2_576
C27 C5 3.523(9) no .
Br1 H5 3.0806 no .
Br2 H8 3.0762 no .
Br3 H19 3.1307 no .
Br4 H22 3.1060 no .
As1 H5 3.4025 no .
As1 H8 3.3988 no .
As1 H10 3.0474 no .
As1 H14 2.9210 no .
As2 H19 3.3935 no .
As2 H22 3.4061 no .
As2 H24 2.8799 no .
As2 H28 3.0354 no .
S1 H5 3.4832 no .
S2 H8 3.4781 no .
S3 H19 3.4837 no .
S4 H22 3.4852 no .
C1 H10 3.2212 no .
C2 H5 3.1948 no .
C2 H10 3.2369 no .
C3 H8 3.2004 no .
C3 H10 3.0249 no .
C4 H10 2.8078 no .
C9 H11 3.2569 no .
C9 H13 3.2422 no .
C10 H12 3.2325 no .
C10 H14 3.2247 no .
C11 H13 3.2179 no .
C12 H10 3.2306 no .
C12 H14 3.2108 no .
C13 H11 3.2171 no .
C14 H10 3.2240 no .
C14 H12 3.2159 no .
C15 H28 2.7194 no .
C16 H19 3.2067 no .
C16 H28 3.5615 no .
C17 H22 3.1935 no .
C18 H24 3.2858 no .
C19 H28 2.9206 no .
C22 H24 3.4595 no .
C23 H25 3.2276 no .
C23 H27 3.2301 no .
C24 H26 3.2168 no .
C24 H28 3.2007 no .
C25 H27 3.2191 no .
C26 H24 3.2143 no .
C26 H28 3.2129 no .
C27 H25 3.2195 no .
C28 H24 3.2011 no .
C28 H26 3.2142 no .
H10 H11 2.3179 no .
H11 H12 2.3144 no .
H12 H13 2.2828 no .
H13 H14 2.3042 no .
H19 H28 2.9594 no .
H22 H24 3.1088 no .
H24 H25 2.3177 no .
H25 H26 2.2996 no .
H26 H27 2.2976 no .
H27 H28 2.3139 no .
Br1 H5 3.2150 no 2_665
Br1 H25 3.0469 no 2_765
Br1 H26 3.4351 no .
Br2 H8 3.4462 no 2_566
Br2 H10 3.4300 no 2_566
Br2 H11 3.3927 no 2_666
Br3 H12 3.3030 no 1_455
Br3 H12 3.4597 no 2_576
Br3 H12 3.2384 no 2_676
Br3 H13 3.5370 no 1_455
Br3 H13 3.5639 no 2_576
Br4 H24 3.0854 no 2_775
Br4 H25 3.2615 no 2_775
As1 H26 3.4665 no 1_455
As1 H27 3.3694 no 1_455
As2 H22 3.2340 no 2_675
S3 H11 3.4299 no 2_676
C5 H26 3.5837 no .
C5 H27 3.2028 no .
C8 H10 3.1986 no 1_455
C9 H11 3.4693 no 1_455
C9 H27 3.3785 no .
C10 H8 3.2594 no 1_655
C11 H14 3.5568 no 1_655
C12 H14 3.4080 no 1_655
C13 H27 3.3021 no .
C13 H28 3.0733 no .
C14 H11 3.5937 no 1_455
C14 H27 3.5884 no 1_455
C14 H27 3.1966 no .
C14 H28 3.0182 no .
C18 H22 3.2719 no 2_675
C19 H13 3.3765 no .
C19 H14 3.5733 no .
C20 H13 3.2286 no .
C22 H22 3.0444 no 2_675
C22 H24 3.5589 no 2_675
C23 H19 3.2084 no 1_655
C26 H5 3.1083 no .
C26 H14 3.5807 no 1_655
C26 H19 3.4964 no 1_655
C27 H5 2.8931 no .
C27 H14 3.2106 no 1_655
C27 H19 3.0320 no 1_655
C28 H14 3.5590 no .
C28 H19 2.8645 no 1_655
H5 Br1 3.2150 no 2_665
H5 C26 3.1083 no .
H5 C27 2.8931 no .
H5 H26 3.0177 no 1_455
H5 H26 3.1491 no .
H5 H27 2.7802 no .
H8 Br2 3.4462 no 2_566
H8 C10 3.2594 no 1_455
H8 H10 2.4639 no 1_455
H8 H11 3.2702 no 1_455
H10 Br2 3.4300 no 2_566
H10 C8 3.1986 no 1_655
H10 H8 2.4639 no 1_655
H11 Br2 3.3927 no 2_666
H11 S3 3.4299 no 2_676
H11 C9 3.4693 no 1_655
H11 C14 3.5937 no 1_655
H11 H8 3.2702 no 1_655
H12 Br3 3.3030 no 1_655
H12 Br3 3.4597 no 2_576
H12 Br3 3.2384 no 2_676
H12 H14 3.3573 no 1_655
H13 Br3 3.5370 no 1_655
H13 Br3 3.5639 no 2_576
H13 C19 3.3765 no .
H13 C20 3.2286 no .
H13 H19 3.5453 no .
H13 H28 2.8690 no .
H14 C11 3.5568 no 1_455
H14 C12 3.4080 no 1_455
H14 C19 3.5733 no .
H14 C26 3.5807 no 1_455
H14 C27 3.2106 no 1_455
H14 C28 3.5590 no .
H14 H12 3.3573 no 1_455
H14 H19 3.1330 no .
H14 H26 3.4167 no 1_455
H14 H27 2.7448 no 1_455
H14 H27 3.5227 no .
H14 H28 2.7981 no .
H19 C23 3.2084 no 1_455
H19 C26 3.4964 no 1_455
H19 C27 3.0320 no 1_455
H19 C28 2.8645 no 1_455
H19 H13 3.5453 no .
H19 H14 3.1330 no .
H19 H27 3.3479 no 1_455
H19 H28 3.0912 no 1_455
H22 As2 3.2340 no 2_675
H22 C18 3.2719 no 2_675
H22 C22 3.0444 no 2_675
H22 H22 2.5178 no 2_675
H22 H24 3.3430 no 2_675
H24 Br4 3.0854 no 2_775
H24 C22 3.5589 no 2_675
H24 H22 3.3430 no 2_675
H25 Br1 3.0469 no 2_765
H25 Br4 3.2615 no 2_775
H26 Br1 3.4351 no .
H26 As1 3.4665 no 1_655
H26 C5 3.5837 no .
H26 H5 3.1491 no .
H26 H5 3.0177 no 1_655
H26 H14 3.4167 no 1_655
H26 H28 3.5102 no 1_655
H27 As1 3.3694 no 1_655
H27 C5 3.2028 no .
H27 C9 3.3785 no .
H27 C13 3.3021 no .
H27 C14 3.1966 no .
H27 C14 3.5884 no 1_655
H27 H5 2.7802 no .
H27 H14 3.5227 no .
H27 H14 2.7448 no 1_655
H27 H19 3.3479 no 1_655
H28 C13 3.0733 no .
H28 C14 3.0182 no .
H28 H13 2.8690 no .
H28 H14 2.7981 no .
H28 H19 3.0912 no 1_655
H28 H26 3.5102 no 1_455

loop_
_geom_torsion_atom_site_label_1
_geom_torsion_atom_site_label_2
_geom_torsion_atom_site_label_3
_geom_torsion_atom_site_label_4
_geom_torsion
_geom_torsion_publ_flag
C1 As1 C4 C3 -2.2(3) no
C1 As1 C4 C8 -172.8(4) no
C4 As1 C1 C2 1.7(3) no
C4 As1 C1 C5 178.5(4) no
C1 As1 C9 C10 -59.3(4) no
C1 As1 C9 C14 115.8(4) no
C9 As1 C1 C2 102.1(3) no
C9 As1 C1 C5 -81.1(4) no
C4 As1 C9 C10 27.3(4) no
C4 As1 C9 C14 -157.6(3) no
C9 As1 C4 C3 -97.8(3) no
C9 As1 C4 C8 91.6(4) no
C15 As2 C18 C17 -4.6(3) no
C15 As2 C18 C22 -176.7(5) no
C18 As2 C15 C16 3.5(3) no
C18 As2 C15 C19 179.5(5) no
C15 As2 C23 C24 -158.7(3) no
C15 As2 C23 C28 21.6(4) no
C23 As2 C15 C16 99.1(3) no
C23 As2 C15 C19 -84.9(5) no
C18 As2 C23 C24 -72.6(3) no
C18 As2 C23 C28 107.7(3) no
C23 As2 C18 C17 -103.3(3) no
C23 As2 C18 C22 84.6(5) no
C2 S1 C6 Br1 177.7(3) no
C2 S1 C6 C5 -0.1(3) no
C6 S1 C2 C1 -0.0(3) no
C6 S1 C2 C3 178.3(4) no
C3 S2 C7 Br2 177.9(3) no
C3 S2 C7 C8 -0.7(3) no
C7 S2 C3 C2 -174.7(4) no
C7 S2 C3 C4 1.0(3) no
C16 S3 C20 Br3 179.5(4) no
C16 S3 C20 C19 -0.5(4) no
C20 S3 C16 C15 -0.1(4) no
C20 S3 C16 C17 179.3(5) no
C17 S4 C21 Br4 -179.9(4) no
C17 S4 C21 C22 0.5(4) no
C21 S4 C17 C16 -179.7(5) no
C21 S4 C17 C18 0.5(4) no
As1 C1 C2 S1 177.8(2) no
As1 C1 C2 C3 -0.8(5) no
As1 C1 C5 C6 -177.1(3) no
C2 C1 C5 C6 -0.3(5) no
C5 C1 C2 S1 0.2(5) no
C5 C1 C2 C3 -178.4(3) no
S1 C2 C3 S2 -3.8(7) no
S1 C2 C3 C4 -179.4(3) no
C1 C2 C3 S2 174.5(4) no
C1 C2 C3 C4 -1.1(6) no
S2 C3 C4 As1 -174.0(2) no
S2 C3 C4 C8 -1.1(5) no
C2 C3 C4 As1 2.4(5) no
C2 C3 C4 C8 175.3(4) no
As1 C4 C8 C7 171.1(3) no
C3 C4 C8 C7 0.6(6) no
C1 C5 C6 Br1 -177.4(3) no
C1 C5 C6 S1 0.2(5) no
Br2 C7 C8 C4 -178.3(3) no
S2 C7 C8 C4 0.2(5) no
As1 C9 C10 C11 175.0(3) no
As1 C9 C14 C13 -173.4(3) no
C10 C9 C14 C13 2.0(8) no
C14 C9 C10 C11 -0.1(8) no
C9 C10 C11 C12 -1.3(9) no
C10 C11 C12 C13 0.8(9) no
C11 C12 C13 C14 1.1(9) no
C12 C13 C14 C9 -2.5(9) no
As2 C15 C16 S3 177.7(3) no
As2 C15 C16 C17 -1.9(6) no
As2 C15 C19 C20 -177.0(4) no
C16 C15 C19 C20 -1.1(7) no
C19 C15 C16 S3 0.7(6) no
C19 C15 C16 C17 -178.8(4) no
S3 C16 C17 S4 -1.2(9) no
S3 C16 C17 C18 178.6(4) no
C15 C16 C17 S4 178.2(4) no
C15 C16 C17 C18 -2.0(7) no
S4 C17 C18 As2 -175.4(3) no
S4 C17 C18 C22 -1.4(6) no
C16 C17 C18 As2 4.7(6) no
C16 C17 C18 C22 178.8(4) no
As2 C18 C22 C21 173.7(4) no
C17 C18 C22 C21 1.7(6) no
C15 C19 C20 Br3 -179.0(4) no
C15 C19 C20 S3 1.0(7) no
Br4 C21 C22 C18 179.1(4) no
S4 C21 C22 C18 -1.3(6) no
As2 C23 C24 C25 178.8(3) no
As2 C23 C28 C27 -179.1(3) no
C24 C23 C28 C27 1.2(7) no
C28 C23 C24 C25 -1.6(7) no
C23 C24 C25 C26 0.8(8) no
C24 C25 C26 C27 0.3(9) no
C25 C26 C27 C28 -0.6(8) no
C26 C27 C28 C23 -0.1(8) no
